data_1533355
loop_
_publ_author_name
'Cherkasova, T.G.'
'Goryunova, I.P.'

_publ_section_title
;
 Synthesis and crystal structure of diaqua tetrakis(dimethyl sulfoxide)
 indium(III) tetraisothiocyanatodiamminechromate(III)
;
_journal_name_full 'Zhurnal Neorganicheskoi Khimii'
_journal_page_first 611
_journal_page_last 615
_journal_volume 48
_journal_year 2003
_chemical_formula_sum 'C20 H46 Cr3 In N18 O6 S16'
_chemical_name_systematic
;
(In (C H3 S O C H3)4 (H2 O)2) (Cr (N H3)2 (N C S)4)3
;
_space_group_IT_number 2
_symmetry_space_group_name_Hall '-P 1'
_symmetry_space_group_name_H-M 'P -1'
_cell_angle_alpha 116.68
_cell_angle_beta 103.16
_cell_angle_gamma 97.25
_cell_formula_units_Z 1
_cell_length_a 8.172
_cell_length_b 14.549
_cell_length_c 14.748
_cell_volume 1472.099
_citation_journal_id_ASTM ZNOKAQ
_cod_data_source_file Cherkasova_ZNOKAQ_2003_1173.cif
_cod_data_source_block C20H46Cr3In1N18O6S16
_cod_original_formula_sum 'C20 H46 Cr3 In1 N18 O6 S16'
_cod_database_code 1533355

loop_
_symmetry_equiv_pos_as_xyz
x,y,z
-x,-y,-z

loop_
_atom_site_label
_atom_site_type_symbol
_atom_site_fract_x
_atom_site_fract_y
_atom_site_fract_z
_atom_site_occupancy
_atom_site_U_iso_or_equiv
N9 N-3 0.3236 0.4758 0.3602 1 0.0
S5 S-2 0.4769 0.3804 0.1116 1 0.0
C9 C+2 0.0387 0.0114 0.1969 1 0.0
S2 S-2 0.4704 0.8455 0.2172 1 0.0
C6 C+4 0.883 0.134 0.0682 1 0.0
N1 N-3 0.0888 0.602 0.1575 1 0.0
In1 In+3 0 0 0.5 1 0.0
N2 N-3 0.5434 -0.0563 0.1015 1 0.0
N5 N-3 0.7517 0.077 0.0473 1 0.0
O3 O-2 0.7309 0.0099 0.472 1 0.0
S3 S-2 0.4819 0.1406 0.3573 1 0.0
C5 C+4 0.3166 0.4136 0.0577 1 0.0
S1 S-2 0.3116 0.7282 0.3666 1 0.0
C1 C+4 0.1824 0.6543 0.244 1 0.0
Cr2 Cr+3 0.5 0 0 1 0.0
N7 N-3 0.8492 0.3944 0.0265 1 0.0
C3 C+4 0.4542 0.26 0.4104 1 0.0
C7 C+4 0.7598 0.429 0.3717 1 0.0
S6 S-2 0.0664 0.2164 0.0974 1 0.0
O1 O-2 -0.0809 0.833 0.4108 1 0.0
C2 C+4 0.5135 -0.0968 0.1504 1 0.0
Cr3 Cr+3 0.5 0.5 0.5 1 0.0
N8 N-3 0.5368 0.8634 0.8848 1 0.0
N4 N-3 0.2011 0.4379 0.0216 1 0.0
N6 N-3 0.6797 0.4719 0.4276 1 0.0
O2 O-2 -0.0085 0.0043 0.3589 1 0.0
S9 S+4 -0.071 -0.044 0.2599 0.137 0.0
C10 C+2 -0.0664 0.8217 0.1819 1 0.0
S7 S-2 0.8659 0.3719 0.2906 1 0.0
Cr1 Cr+3 0 0.5 0 1 0.0
C4 C+2 -0.0282 0.7211 0.5079 1 0.0
S4 S+4 0.8136 0.7618 0.4408 1 0.0
S8 S+4 0.0771 -0.0526 0.2743 0.863 0.0
C8 C+2 0.7243 0.6441 0.3162 1 0.0
N3 N-3 0.431 0.343 0.4475 1 0.0
